data_7123811
loop_
_publ_author_name
'Blay, Gonzalo'
'Fernandez, Isabel'
'Gimenez, Tomas'
'Lloret, F.'
'Munoz, M. C.'
'Pardo, Emilio'
'Pedro, Jose R.'
'Ruiz, Rafael'

_publ_section_title
;
 Alkane oxidation by a carboxylate-bridged dimanganese(III) complex
;
_journal_name_full 'Chemical Communications'
_journal_page_first 2102
_journal_page_last 2103
_journal_paper_doi 10.1039/B105132F
_journal_volume 20
_journal_year 2001
_chemical_formula_sum 'C35 H31.5 Mn N2.5 O9 P'
_chemical_formula_weight 717.04
_space_group_IT_number 2
_space_group_name_Hall '-P 1'
_space_group_name_H-M_alt 'P -1'
_symmetry_cell_setting triclinic
_symmetry_space_group_name_H-M 'P -1'
_atom_sites_solution_hydrogens geom
_atom_sites_solution_primary direct
_atom_sites_solution_secondary difmap
_cell_angle_alpha 73.04(3)
_cell_angle_beta 79.94(3)
_cell_angle_gamma 80.84(3)
_cell_formula_units_Z 4
_cell_length_a 13.099(3)
_cell_length_b 15.446(3)
_cell_length_c 17.687(4)
_cell_measurement_reflns_used 25
_cell_measurement_temperature 293(2)
_cell_measurement_theta_max 18
_cell_measurement_theta_min 10
_cell_volume 3348.0(14)
_computing_molecular_graphics ZORTEP
_computing_structure_refinement 'SHELXL-97 (Sheldrick, 1997)'
_computing_structure_solution 'SHELXS-97 (Sheldrick, 1990)'
_diffrn_ambient_temperature 293(2)
_diffrn_measured_fraction_theta_full 0.992
_diffrn_measured_fraction_theta_max 0.992
_diffrn_measurement_device_type 'Enraf CAD-4'
_diffrn_measurement_method '? - 2?'
_diffrn_radiation_monochromator graphite
_diffrn_radiation_source 'fine-focus sealed tube'
_diffrn_radiation_type MoK\a
_diffrn_radiation_wavelength 0.71073
_diffrn_reflns_av_R_equivalents 0.0000
_diffrn_reflns_av_sigmaI/netI 0.0554
_diffrn_reflns_limit_h_max 15
_diffrn_reflns_limit_h_min 0
_diffrn_reflns_limit_k_max 18
_diffrn_reflns_limit_k_min -17
_diffrn_reflns_limit_l_max 21
_diffrn_reflns_limit_l_min -20
_diffrn_reflns_number 11665
_diffrn_reflns_theta_full 24.97
_diffrn_reflns_theta_max 24.97
_diffrn_reflns_theta_min 1.39
_exptl_absorpt_coefficient_mu 0.501
_exptl_absorpt_correction_type scan
_exptl_crystal_colour red-brick
_exptl_crystal_density_diffrn 1.423
_exptl_crystal_density_method 'not measured'
_exptl_crystal_description prismatic
_exptl_crystal_F_000 1484
_exptl_crystal_size_max 0.20
_exptl_crystal_size_mid 0.15
_exptl_crystal_size_min 0.10
_refine_diff_density_max 1.805
_refine_diff_density_min -0.569
_refine_diff_density_rms 0.122
_refine_ls_extinction_coef 0.0016(9)
_refine_ls_extinction_expression Fc^*^=kFc[1+0.001xFc^2^\l^3^/sin(2\q)]^-1/4^
_refine_ls_extinction_method SHELXL
_refine_ls_goodness_of_fit_ref 0.939
_refine_ls_hydrogen_treatment mixed
_refine_ls_matrix_type full
_refine_ls_number_parameters 875
_refine_ls_number_reflns 11665
_refine_ls_number_restraints 0
_refine_ls_restrained_S_all 0.939
_refine_ls_R_factor_all 0.1440
_refine_ls_R_factor_gt 0.0923
_refine_ls_shift/su_max 0.003
_refine_ls_shift/su_mean 0.000
_refine_ls_structure_factor_coef Fsqd
_refine_ls_weighting_details 'calc w=1/[\s^2^(Fo^2^)+(0.1969P)^2^+15.0032P] where P=(Fo^2^+2Fc^2^)/3'
_refine_ls_weighting_scheme calc
_refine_ls_wR_factor_gt 0.2511
_refine_ls_wR_factor_ref 0.3134
_reflns_number_gt 7556
_reflns_number_total 11665
_reflns_threshold_expression >2sigma(I)
_cod_data_source_file Chem-Comm-2001-20-2102.cif
_cod_data_source_block 1
_cod_depositor_comments
;
The following automatic conversions were performed:

data name '_atom_site_symetry_multiplicity' was replaced with
'_atom_site_symmetry_multiplicity' as specified in the replacement
file 'data/replacement-values/replacement_tags.lst'.

Automatic conversion script
Id: cif_correct_tags 9268 2022-04-12 08:56:07Z antanas 
;
_cod_original_cell_volume 3348.0(12)
_cod_original_sg_symbol_H-M P-1
_cod_original_formula_sum 'C35 H31.50 Mn N2.50 O9 P'
_cod_database_code 7123811

loop_
_symmetry_equiv_pos_as_xyz
'x, y, z'
'-x, -y, -z'

loop_
_atom_site_label
_atom_site_type_symbol
_atom_site_fract_x
_atom_site_fract_y
_atom_site_fract_z
_atom_site_U_iso_or_equiv
_atom_site_adp_type
_atom_site_occupancy
_atom_site_symmetry_multiplicity
_atom_site_calc_flag
_atom_site_refinement_flags
_atom_site_disorder_assembly
_atom_site_disorder_group
Mn2 Mn 0.43342(9) 0.11978(8) 0.31773(6) 0.0505(3) Uani 1 1 d . . .
O12 O 0.3962(6) 0.0692(6) 0.4366(4) 0.095(3) Uani 1 1 d . . .
N3 N 0.4551(5) 0.1315(6) 0.2073(4) 0.0627(19) Uani 1 1 d . . .
C11 C 0.4776(7) 0.2205(10) 0.1622(6) 0.103(5) Uani 1 1 d . . .
O7 O 0.4947(8) 0.2443(8) 0.0898(5) 0.147(4) Uani 1 1 d . . .
C12 C 0.4749(8) 0.2758(8) 0.2195(8) 0.082(3) Uani 1 1 d . . .
N4 N 0.4039(5) 0.0001(5) 0.3232(5) 0.071(2) Uani 1 1 d . . .
C13 C 0.3792(8) -0.0597(8) 0.3891(7) 0.080(3) Uani 1 1 d . . .
C14 C 0.3739(7) -0.0189(6) 0.4489(7) 0.074(3) Uani 1 1 d . . .
O10 O 0.3617(7) -0.1392(6) 0.4016(6) 0.132(4) Uani 1 1 d . . .
O15 O 0.6036(5) 0.0707(5) 0.3324(4) 0.0795(19) Uani 1 1 d . . .
O9 O 0.4606(6) 0.2440(5) 0.2894(6) 0.088(2) Uani 1 1 d . . .
O2 O 0.2614(4) 0.1850(3) 0.3144(4) 0.0637(15) Uani 1 1 d . . .
C20 C 0.4125(7) -0.0133(7) 0.2417(8) 0.076(3) Uani 1 1 d . . .
C15 C 0.4388(7) 0.0601(8) 0.1820(6) 0.071(3) Uani 1 1 d . . .
C19 C 0.3908(8) -0.0991(11) 0.2294(10) 0.123(5) Uani 1 1 d . . .
C16 C 0.4429(9) 0.0600(12) 0.1024(8) 0.115(5) Uani 1 1 d . . .
C18 C 0.3987(8) -0.0970(10) 0.1503(8) 0.089(3) Uani 1 1 d . . .
C17 C 0.4218(11) -0.0190(14) 0.0871(9) 0.128(6) Uani 1 1 d . . .
O8 O 0.4854(6) 0.3618(5) 0.1832(8) 0.153(5) Uani 1 1 d . . .
O11 O 0.3477(8) -0.0589(7) 0.5251(5) 0.123(3) Uani 1 1 d . . .
Mn1 Mn 0.15216(8) 0.41883(6) 0.17346(5) 0.0390(3) Uani 1 1 d . . .
O3 O 0.2319(4) 0.2979(3) 0.2056(3) 0.0452(11) Uani 1 1 d . . .
C2 C 0.2229(5) 0.2609(5) 0.2808(4) 0.0465(16) Uani 1 1 d . . .
C1 C 0.1534(5) 0.3191(5) 0.3335(4) 0.0443(16) Uani 1 1 d . . .
O1 O 0.1373(5) 0.2905(4) 0.4049(3) 0.0741(18) Uani 1 1 d . . .
N1 N 0.1196(4) 0.4009(4) 0.2867(3) 0.0364(12) Uani 1 1 d . . .
O6 O 0.1530(4) 0.4630(4) 0.0591(3) 0.0530(13) Uani 1 1 d . . .
C4 C 0.0967(6) 0.5391(5) 0.0354(4) 0.0489(17) Uani 1 1 d . . .
O5 O 0.0877(5) 0.5795(4) -0.0342(3) 0.0717(17) Uani 1 1 d . . .
O4 O -0.0200(5) 0.6522(4) 0.0877(3) 0.0647(15) Uani 1 1 d . . .
C3 C 0.0398(5) 0.5825(5) 0.1013(4) 0.0434(16) Uani 1 1 d . . .
N2 N 0.0654(4) 0.5312(4) 0.1723(3) 0.0391(12) Uani 1 1 d . . .
O14 O 0.3117(4) 0.4767(3) 0.1469(3) 0.0564(13) Uani 1 1 d . . .
O13 O 0.0023(5) 0.3553(4) 0.1760(3) 0.0633(15) Uani 1 1 d . . .
C10 C 0.0189(5) 0.5421(4) 0.2478(4) 0.0393(14) Uani 1 1 d . . .
C9 C -0.0511(6) 0.6161(5) 0.2625(4) 0.0469(16) Uani 1 1 d . . .
C5 C 0.0478(5) 0.4693(5) 0.3122(4) 0.0396(14) Uani 1 1 d . . .
C6 C 0.0079(5) 0.4683(5) 0.3896(4) 0.0460(16) Uani 1 1 d . . .
C8 C -0.0897(6) 0.6141(5) 0.3422(5) 0.0522(18) Uani 1 1 d . . .
C7 C -0.0597(6) 0.5411(6) 0.4042(5) 0.058(2) Uani 1 1 d . . .
P1 P 0.02767(13) -0.07764(11) 0.18307(10) 0.0359(4) Uani 1 1 d . . .
C21 C 0.0558(5) 0.0384(4) 0.1457(4) 0.0378(14) Uani 1 1 d . . .
C22 C -0.0164(6) 0.1059(5) 0.1067(4) 0.0487(17) Uani 1 1 d . . .
C23 C 0.0103(7) 0.1927(5) 0.0734(5) 0.0564(19) Uani 1 1 d . . .
C24 C 0.1060(7) 0.2149(5) 0.0798(5) 0.058(2) Uani 1 1 d . . .
C25 C 0.1764(7) 0.1496(6) 0.1202(6) 0.066(2) Uani 1 1 d . . .
C26 C 0.1507(7) 0.0608(5) 0.1522(6) 0.061(2) Uani 1 1 d . . .
C27 C 0.0311(5) -0.1218(5) 0.2882(4) 0.0427(15) Uani 1 1 d . . .
C28 C -0.0507(8) -0.1636(7) 0.3361(5) 0.069(2) Uani 1 1 d . . .
C29 C -0.0465(9) -0.2014(8) 0.4172(5) 0.086(3) Uani 1 1 d . . .
C31 C 0.1202(7) -0.1548(7) 0.4035(5) 0.070(2) Uani 1 1 d . . .
C30 C 0.0380(7) -0.1953(6) 0.4501(5) 0.067(2) Uani 1 1 d . . .
C32 C 0.1156(6) -0.1178(7) 0.3220(5) 0.068(2) Uani 1 1 d . . .
C33 C 0.1258(5) -0.1438(4) 0.1331(4) 0.0405(15) Uani 1 1 d . . .
C34 C 0.1686(6) -0.1050(5) 0.0550(4) 0.0515(18) Uani 1 1 d . . .
C35 C 0.2420(7) -0.1566(7) 0.0135(5) 0.066(2) Uani 1 1 d . . .
C36 C 0.2699(7) -0.2472(6) 0.0509(6) 0.065(2) Uani 1 1 d . . .
C37 C 0.2272(7) -0.2866(6) 0.1276(6) 0.065(2) Uani 1 1 d . . .
C38 C 0.1539(6) -0.2347(5) 0.1704(5) 0.0526(18) Uani 1 1 d . . .
C39 C -0.0986(5) -0.0870(4) 0.1619(4) 0.0369(14) Uani 1 1 d . . .
C40 C -0.1866(6) -0.0369(5) 0.1930(5) 0.0502(17) Uani 1 1 d . . .
C41 C -0.2839(6) -0.0441(6) 0.1765(6) 0.063(2) Uani 1 1 d . . .
C42 C -0.2968(7) -0.1023(6) 0.1336(6) 0.065(2) Uani 1 1 d . . .
C43 C -0.2085(7) -0.1524(6) 0.1040(5) 0.063(2) Uani 1 1 d . . .
C44 C -0.1103(6) -0.1449(5) 0.1177(4) 0.0457(16) Uani 1 1 d . . .
P2 P 0.58442(13) 0.57137(12) 0.32341(10) 0.0381(4) Uani 1 1 d . . .
C45 C 0.6161(5) 0.6092(5) 0.2165(4) 0.0400(14) Uani 1 1 d . . .
C46 C 0.7116(6) 0.5829(6) 0.1791(4) 0.0540(18) Uani 1 1 d . . .
C47 C 0.7331(7) 0.6095(7) 0.0965(5) 0.067(2) Uani 1 1 d . . .
C48 C 0.6578(7) 0.6636(6) 0.0518(4) 0.061(2) Uani 1 1 d . . .
C49 C 0.5643(7) 0.6924(8) 0.0886(5) 0.078(3) Uani 1 1 d . . .
C50 C 0.5424(7) 0.6668(7) 0.1719(5) 0.073(3) Uani 1 1 d . . .
C51 C 0.6408(5) 0.4551(5) 0.3596(4) 0.0419(15) Uani 1 1 d . . .
C52 C 0.7489(6) 0.4358(5) 0.3573(4) 0.0527(18) Uani 1 1 d . . .
C53 C 0.7934(7) 0.3461(6) 0.3794(5) 0.060(2) Uani 1 1 d . . .
C54 C 0.7318(7) 0.2760(5) 0.4075(5) 0.062(2) Uani 1 1 d . . .
C55 C 0.6225(8) 0.2957(6) 0.4122(5) 0.067(2) Uani 1 1 d . . .
C56 C 0.5783(7) 0.3843(5) 0.3873(5) 0.0557(19) Uani 1 1 d . . .
C57 C 0.6293(5) 0.6433(5) 0.3709(4) 0.0445(16) Uani 1 1 d . . .
C58 C 0.6238(7) 0.7368(6) 0.3349(5) 0.059(2) Uani 1 1 d . . .
C59 C 0.6451(7) 0.7950(6) 0.3765(6) 0.067(2) Uani 1 1 d . . .
C60 C 0.6705(8) 0.7595(7) 0.4529(6) 0.073(3) Uani 1 1 d . . .
C61 C 0.6780(7) 0.6670(7) 0.4880(5) 0.066(2) Uani 1 1 d . . .
C62 C 0.6560(6) 0.6066(6) 0.4479(4) 0.0533(18) Uani 1 1 d . . .
C63 C 0.4454(5) 0.5796(5) 0.3460(4) 0.0402(15) Uani 1 1 d . . .
C64 C 0.3898(6) 0.5364(6) 0.3100(5) 0.0564(19) Uani 1 1 d . . .
C65 C 0.2824(7) 0.5422(7) 0.3237(6) 0.066(2) Uani 1 1 d . . .
C67 C 0.2848(7) 0.6355(7) 0.4125(5) 0.069(2) Uani 1 1 d . . .
C66 C 0.2287(7) 0.5919(7) 0.3751(6) 0.071(2) Uani 1 1 d . . .
C68 C 0.3923(6) 0.6291(6) 0.3963(5) 0.0539(18) Uani 1 1 d . . .
C69 C 0.7320(9) 0.2514(11) 0.1892(8) 0.101(4) Uani 1 1 d . . .
N5 N 0.7333(11) 0.1791(8) 0.2040(11) 0.167(7) Uani 1 1 d . . .
C70 C 0.7288(11) 0.3587(10) 0.1715(10) 0.123(5) Uani 1 1 d . . .
O16 O 0.4100(9) 0.5693(6) -0.0079(6) 0.139(4) Uani 1 1 d . . .
O17 O 0.0177(19) 0.138(2) 0.343(2) 0.60(4) Uani 1 1 d . . .
O18 O 0.1038(13) -0.0431(17) 0.5937(18) 0.381(19) Uani 1 1 d . . .

loop_
_atom_site_aniso_label
_atom_site_aniso_U_11
_atom_site_aniso_U_22
_atom_site_aniso_U_33
_atom_site_aniso_U_23
_atom_site_aniso_U_13
_atom_site_aniso_U_12
Mn2 0.0623(7) 0.0471(6) 0.0385(6) -0.0057(5) -0.0148(5) 0.0017(5)
O12 0.080(5) 0.145(7) 0.070(4) -0.055(5) -0.036(4) 0.040(5)
N3 0.050(4) 0.104(6) 0.030(3) -0.012(3) -0.006(3) -0.005(4)
C11 0.043(5) 0.165(12) 0.045(5) 0.054(7) -0.010(4) -0.001(6)
O7 0.118(7) 0.214(11) 0.057(5) 0.049(6) -0.014(4) -0.028(7)
C12 0.050(5) 0.095(8) 0.095(8) -0.006(7) -0.022(5) -0.011(5)
N4 0.045(4) 0.055(4) 0.088(5) 0.016(4) -0.003(4) -0.003(3)
C13 0.071(6) 0.077(7) 0.084(7) 0.008(6) -0.026(5) -0.023(5)
C14 0.058(5) 0.039(4) 0.103(8) 0.017(5) -0.008(5) -0.016(4)
O10 0.114(7) 0.090(6) 0.167(9) 0.035(6) -0.042(6) -0.049(5)
O15 0.058(4) 0.109(5) 0.065(4) -0.017(4) -0.022(3) 0.007(3)
O9 0.083(5) 0.062(4) 0.119(7) -0.016(4) -0.027(5) -0.008(3)
O2 0.055(3) 0.041(3) 0.074(4) 0.012(3) -0.012(3) 0.006(2)
C20 0.047(5) 0.080(6) 0.129(9) -0.074(7) -0.036(5) 0.021(4)
C15 0.044(5) 0.101(8) 0.070(6) -0.033(6) -0.010(4) 0.010(5)
C19 0.048(6) 0.171(14) 0.170(14) -0.084(12) -0.038(7) 0.030(7)
C16 0.072(7) 0.202(15) 0.103(9) -0.102(10) -0.024(6) 0.020(8)
C18 0.062(6) 0.134(10) 0.084(8) -0.059(8) -0.024(6) 0.026(6)
C17 0.092(9) 0.222(19) 0.096(10) -0.099(12) -0.028(8) 0.028(10)
O8 0.071(5) 0.063(5) 0.269(13) 0.053(6) -0.035(6) -0.018(4)
O11 0.135(8) 0.148(8) 0.075(5) 0.019(5) -0.026(5) -0.062(6)
Mn1 0.0507(6) 0.0359(5) 0.0265(5) -0.0060(4) -0.0088(4) 0.0055(4)
O3 0.050(3) 0.040(2) 0.040(3) -0.007(2) -0.006(2) 0.006(2)
C2 0.037(4) 0.044(4) 0.053(4) -0.003(3) -0.005(3) -0.006(3)
C1 0.046(4) 0.050(4) 0.032(3) -0.002(3) -0.008(3) -0.004(3)
O1 0.089(4) 0.078(4) 0.034(3) 0.010(3) -0.006(3) 0.002(3)
N1 0.041(3) 0.040(3) 0.027(3) -0.006(2) -0.009(2) -0.003(2)
O6 0.064(3) 0.058(3) 0.029(2) -0.007(2) -0.009(2) 0.007(3)
C4 0.044(4) 0.062(5) 0.032(3) 0.004(3) -0.010(3) -0.007(3)
O5 0.091(4) 0.081(4) 0.030(3) 0.006(3) -0.016(3) -0.001(3)
O4 0.072(4) 0.049(3) 0.056(3) 0.002(2) -0.014(3) 0.018(3)
C3 0.039(4) 0.043(4) 0.038(4) 0.004(3) -0.010(3) 0.000(3)
N2 0.041(3) 0.035(3) 0.037(3) -0.006(2) -0.004(2) 0.001(2)
O14 0.055(3) 0.052(3) 0.052(3) -0.005(2) 0.002(2) -0.006(2)
O13 0.073(4) 0.068(4) 0.053(3) -0.013(3) -0.024(3) -0.008(3)
C10 0.042(4) 0.038(3) 0.038(3) -0.011(3) 0.000(3) -0.010(3)
C9 0.044(4) 0.040(4) 0.056(4) -0.014(3) 0.001(3) -0.011(3)
C5 0.037(3) 0.046(4) 0.038(3) -0.014(3) -0.003(3) -0.007(3)
C6 0.039(4) 0.071(5) 0.034(3) -0.021(3) -0.003(3) -0.014(3)
C8 0.040(4) 0.062(5) 0.061(5) -0.031(4) 0.006(3) -0.014(3)
C7 0.053(5) 0.077(6) 0.053(5) -0.030(4) 0.005(4) -0.021(4)
P1 0.0367(9) 0.0313(8) 0.0369(8) -0.0063(6) -0.0046(7) -0.0014(6)
C21 0.037(3) 0.035(3) 0.036(3) -0.006(3) -0.002(3) -0.002(3)
C22 0.053(4) 0.041(4) 0.044(4) -0.003(3) -0.005(3) -0.001(3)
C23 0.062(5) 0.039(4) 0.057(5) 0.001(3) -0.001(4) -0.008(3)
C24 0.078(6) 0.035(4) 0.056(5) -0.010(3) 0.005(4) -0.011(4)
C25 0.064(5) 0.053(5) 0.084(6) -0.019(4) -0.011(5) -0.012(4)
C26 0.061(5) 0.041(4) 0.083(6) -0.016(4) -0.020(4) -0.005(3)
C27 0.044(4) 0.040(3) 0.040(4) -0.005(3) -0.008(3) -0.001(3)
C28 0.083(6) 0.079(6) 0.042(4) 0.005(4) -0.013(4) -0.040(5)
C29 0.091(7) 0.110(8) 0.048(5) 0.012(5) -0.012(5) -0.051(6)
C31 0.060(5) 0.094(7) 0.046(4) -0.002(4) -0.013(4) -0.009(5)
C30 0.075(6) 0.077(6) 0.043(4) -0.007(4) -0.014(4) -0.005(5)
C32 0.050(5) 0.105(7) 0.047(4) -0.007(4) -0.011(4) -0.021(5)
C33 0.037(3) 0.037(3) 0.046(4) -0.011(3) -0.010(3) 0.003(3)
C34 0.052(4) 0.057(4) 0.041(4) -0.013(3) 0.001(3) -0.001(3)
C35 0.056(5) 0.089(6) 0.055(5) -0.032(5) -0.003(4) 0.003(4)
C36 0.055(5) 0.070(6) 0.079(6) -0.042(5) -0.010(4) 0.010(4)
C37 0.058(5) 0.049(4) 0.090(7) -0.028(4) -0.016(5) 0.008(4)
C38 0.045(4) 0.041(4) 0.066(5) -0.013(3) -0.001(3) 0.001(3)
C39 0.037(3) 0.032(3) 0.036(3) -0.002(3) -0.003(3) -0.003(3)
C40 0.044(4) 0.041(4) 0.063(5) -0.015(3) -0.003(3) 0.000(3)
C41 0.046(4) 0.068(5) 0.073(6) -0.020(4) -0.007(4) -0.004(4)
C42 0.049(5) 0.070(5) 0.071(6) -0.005(4) -0.014(4) -0.011(4)
C43 0.059(5) 0.069(5) 0.070(5) -0.024(4) -0.016(4) -0.017(4)
C44 0.047(4) 0.047(4) 0.044(4) -0.010(3) -0.012(3) -0.005(3)
P2 0.0373(9) 0.0439(9) 0.0320(8) -0.0061(7) -0.0049(7) -0.0092(7)
C45 0.043(4) 0.044(4) 0.029(3) -0.003(3) -0.005(3) -0.010(3)
C46 0.051(4) 0.069(5) 0.038(4) -0.012(3) 0.000(3) -0.006(4)
C47 0.062(5) 0.085(6) 0.048(5) -0.017(4) 0.000(4) -0.006(4)
C48 0.065(5) 0.077(6) 0.035(4) 0.000(4) -0.004(4) -0.020(4)
C49 0.065(6) 0.109(8) 0.037(4) 0.011(4) -0.010(4) -0.001(5)
C50 0.054(5) 0.099(7) 0.044(4) 0.003(4) -0.008(4) 0.013(5)
C51 0.051(4) 0.046(4) 0.025(3) -0.004(3) -0.006(3) -0.005(3)
C52 0.059(5) 0.056(4) 0.044(4) -0.007(3) -0.019(3) -0.007(4)
C53 0.071(5) 0.051(4) 0.061(5) -0.014(4) -0.023(4) 0.000(4)
C54 0.078(6) 0.046(4) 0.057(5) -0.001(4) -0.022(4) -0.003(4)
C55 0.095(7) 0.047(5) 0.056(5) -0.004(4) -0.003(5) -0.024(4)
C56 0.066(5) 0.049(4) 0.047(4) 0.001(3) -0.007(4) -0.018(4)
C57 0.035(3) 0.056(4) 0.045(4) -0.012(3) -0.006(3) -0.012(3)
C58 0.058(5) 0.055(5) 0.059(5) -0.007(4) -0.006(4) -0.014(4)
C59 0.074(6) 0.060(5) 0.075(6) -0.029(4) 0.000(5) -0.022(4)
C60 0.075(6) 0.082(7) 0.071(6) -0.035(5) 0.015(5) -0.036(5)
C61 0.064(5) 0.100(7) 0.046(4) -0.027(5) -0.001(4) -0.037(5)
C62 0.050(4) 0.072(5) 0.040(4) -0.015(4) -0.001(3) -0.021(4)
C63 0.038(3) 0.052(4) 0.030(3) -0.007(3) -0.006(3) -0.008(3)
C64 0.052(4) 0.072(5) 0.050(4) -0.018(4) -0.012(3) -0.015(4)
C65 0.048(5) 0.088(6) 0.067(5) -0.020(5) -0.013(4) -0.018(4)
C67 0.047(5) 0.096(7) 0.063(5) -0.026(5) 0.001(4) -0.006(4)
C66 0.047(5) 0.087(6) 0.070(6) 0.000(5) -0.015(4) -0.016(4)
C68 0.050(4) 0.064(5) 0.047(4) -0.013(4) -0.006(3) -0.012(4)
C69 0.075(7) 0.116(10) 0.109(9) -0.041(8) 0.013(6) -0.006(7)
N5 0.133(11) 0.070(7) 0.271(19) -0.060(9) 0.075(11) -0.023(7)
C70 0.100(9) 0.116(11) 0.162(14) -0.064(10) 0.021(9) -0.037(8)
O16 0.170(9) 0.089(6) 0.112(7) -0.007(5) 0.033(6) 0.023(6)
O17 0.35(3) 0.68(5) 1.03(7) -0.80(6) 0.47(4) -0.37(3)
O18 0.156(13) 0.46(3) 0.74(5) -0.52(4) -0.15(2) 0.124(17)

loop_
_atom_type_symbol
_atom_type_description
_atom_type_scat_dispersion_real
_atom_type_scat_dispersion_imag
_atom_type_scat_source
C C 0.0033 0.0016 'International Tables Vol C Tables 4.2.6.8 and 6.1.1.4'
H H 0.0000 0.0000 'International Tables Vol C Tables 4.2.6.8 and 6.1.1.4'
N N 0.0061 0.0033 'International Tables Vol C Tables 4.2.6.8 and 6.1.1.4'
O O 0.0106 0.0060 'International Tables Vol C Tables 4.2.6.8 and 6.1.1.4'
P P 0.1023 0.0942 'International Tables Vol C Tables 4.2.6.8 and 6.1.1.4'
Mn Mn 0.3368 0.7283 'International Tables Vol C Tables 4.2.6.8 and 6.1.1.4'

loop_
_geom_angle_atom_site_label_1
_geom_angle_atom_site_label_2
_geom_angle_atom_site_label_3
_geom_angle
_geom_angle_site_symmetry_1
_geom_angle_site_symmetry_3
N3 Mn2 O9 85.8(4) . .
N3 Mn2 N4 82.6(4) . .
O9 Mn2 N4 168.1(4) . .
N3 Mn2 O12 161.8(4) . .
O9 Mn2 O12 112.2(4) . .
N4 Mn2 O12 79.3(4) . .
N3 Mn2 O15 93.8(3) . .
O9 Mn2 O15 91.0(3) . .
N4 Mn2 O15 92.4(3) . .
O12 Mn2 O15 88.7(3) . .
N3 Mn2 O2 92.3(3) . .
O9 Mn2 O2 83.0(3) . .
N4 Mn2 O2 94.8(3) . .
O12 Mn2 O2 87.6(2) . .
O15 Mn2 O2 171.2(2) . .
N3 Mn2 C12 61.0(4) . .
O9 Mn2 C12 24.9(4) . .
N4 Mn2 C12 143.4(4) . .
O12 Mn2 C12 136.9(4) . .
O15 Mn2 C12 93.5(3) . .
O2 Mn2 C12 83.8(3) . .
C14 O12 Mn2 106.5(6) . .
C15 N3 C11 129.7(9) . .
C15 N3 Mn2 118.1(6) . .
C11 N3 Mn2 111.8(7) . .
O7 C11 N3 123.9(15) . .
O7 C11 C12 128.3(14) . .
N3 C11 C12 107.9(7) . .
O9 C12 O8 125.5(14) . .
O9 C12 C11 122.0(11) . .
O8 C12 C11 112.4(12) . .
O9 C12 Mn2 42.8(6) . .
O8 C12 Mn2 167.2(11) . .
C11 C12 Mn2 79.3(6) . .
C13 N4 C20 125.1(10) . .
C13 N4 Mn2 123.4(8) . .
C20 N4 Mn2 111.5(6) . .
O10 C13 N4 130.4(13) . .
O10 C13 C14 122.9(11) . .
N4 C13 C14 106.8(10) . .
O11 C14 C13 124.1(9) . .
O11 C14 O12 112.0(11) . .
C13 C14 O12 123.9(9) . .
C12 O9 Mn2 112.3(8) . .
C2 O2 Mn2 132.0(5) . .
C15 C20 C19 124.1(12) . .
C15 C20 N4 113.7(8) . .
C19 C20 N4 122.1(12) . .
C20 C15 N3 114.0(8) . .
C20 C15 C16 120.4(12) . .
N3 C15 C16 125.6(12) . .
C18 C19 C20 113.5(15) . .
C17 C16 C15 118.1(15) . .
C19 C18 C17 122.9(13) . .
C16 C17 C18 120.9(12) . .
N1 Mn1 N2 82.0(2) . .
N1 Mn1 O6 164.2(2) . .
N2 Mn1 O6 82.8(2) . .
N1 Mn1 O3 82.7(2) . .
N2 Mn1 O3 164.7(2) . .
O6 Mn1 O3 112.5(2) . .
N1 Mn1 O13 88.9(2) . .
N2 Mn1 O13 87.6(2) . .
O6 Mn1 O13 86.4(2) . .
O3 Mn1 O13 91.8(2) . .
N1 Mn1 O14 101.7(2) . .
N2 Mn1 O14 97.2(2) . .
O6 Mn1 O14 84.3(2) . .
O3 Mn1 O14 86.2(2) . .
O13 Mn1 O14 168.9(2) . .
C2 O3 Mn1 114.7(4) . .
O2 C2 O3 126.4(7) . .
O2 C2 C1 118.0(6) . .
O3 C2 C1 115.6(6) . .
O1 C1 N1 129.0(7) . .
O1 C1 C2 121.5(6) . .
N1 C1 C2 109.6(5) . .
C1 N1 C5 126.0(5) . .
C1 N1 Mn1 117.0(4) . .
C5 N1 Mn1 116.1(4) . .
C4 O6 Mn1 115.0(4) . .
O5 C4 O6 125.5(7) . .
O5 C4 C3 118.9(7) . .
O6 C4 C3 115.6(6) . .
O4 C3 N2 127.7(7) . .
O4 C3 C4 122.6(6) . .
N2 C3 C4 109.7(6) . .
C3 N2 C10 126.3(6) . .
C3 N2 Mn1 116.7(5) . .
C10 N2 Mn1 115.6(4) . .
C5 C10 N2 113.9(6) . .
C5 C10 C9 119.6(6) . .
N2 C10 C9 126.5(6) . .
C8 C9 C10 118.0(7) . .
C6 C5 C10 121.4(6) . .
C6 C5 N1 126.5(6) . .
C10 C5 N1 112.1(5) . .
C7 C6 C5 119.1(7) . .
C7 C8 C9 120.8(7) . .
C6 C7 C8 121.1(7) . .
C33 P1 C27 108.3(3) . .
C33 P1 C21 107.0(3) . .
C27 P1 C21 112.7(3) . .
C33 P1 C39 109.8(3) . .
C27 P1 C39 108.9(3) . .
C21 P1 C39 110.1(3) . .
C26 C21 C22 119.5(6) . .
C26 C21 P1 120.1(5) . .
C22 C21 P1 120.4(5) . .
C23 C22 C21 119.1(7) . .
C22 C23 C24 121.2(7) . .
C23 C24 C25 120.1(7) . .
C26 C25 C24 118.9(8) . .
C21 C26 C25 121.1(7) . .
C32 C27 C28 118.6(7) . .
C32 C27 P1 121.6(6) . .
C28 C27 P1 119.8(6) . .
C27 C28 C29 120.1(8) . .
C30 C29 C28 120.5(8) . .
C30 C31 C32 118.8(8) . .
C29 C30 C31 120.2(8) . .
C27 C32 C31 121.8(8) . .
C38 C33 C34 120.6(6) . .
C38 C33 P1 119.9(5) . .
C34 C33 P1 119.5(5) . .
C33 C34 C35 120.5(7) . .
C36 C35 C34 118.8(8) . .
C37 C36 C35 121.2(7) . .
C36 C37 C38 120.4(8) . .
C33 C38 C37 118.5(7) . .
C44 C39 C40 120.1(6) . .
C44 C39 P1 120.9(5) . .
C40 C39 P1 118.9(5) . .
C41 C40 C39 118.8(7) . .
C40 C41 C42 121.6(8) . .
C41 C42 C43 118.6(8) . .
C44 C43 C42 121.1(8) . .
C43 C44 C39 119.6(7) . .
C63 P2 C57 107.6(3) . .
C63 P2 C51 110.3(3) . .
C57 P2 C51 110.3(3) . .
C63 P2 C45 107.5(3) . .
C57 P2 C45 111.3(3) . .
C51 P2 C45 109.8(3) . .
C46 C45 C50 119.9(7) . .
C46 C45 P2 121.0(5) . .
C50 C45 P2 119.1(6) . .
C45 C46 C47 120.3(7) . .
C46 C47 C48 119.8(8) . .
C49 C48 C47 120.2(7) . .
C48 C49 C50 120.4(8) . .
C45 C50 C49 119.3(8) . .
C56 C51 C52 119.7(7) . .
C56 C51 P2 120.9(6) . .
C52 C51 P2 119.3(5) . .
C53 C52 C51 119.7(7) . .
C54 C53 C52 120.6(8) . .
C53 C54 C55 119.6(7) . .
C56 C55 C54 119.9(8) . .
C55 C56 C51 120.3(8) . .
C58 C57 C62 121.0(7) . .
C58 C57 P2 119.2(6) . .
C62 C57 P2 119.3(6) . .
C57 C58 C59 119.6(8) . .
C60 C59 C58 119.9(8) . .
C61 C60 C59 120.6(8) . .
C60 C61 C62 120.9(8) . .
C57 C62 C61 118.1(8) . .
C68 C63 C64 119.3(7) . .
C68 C63 P2 121.4(5) . .
C64 C63 P2 119.2(5) . .
C65 C64 C63 121.7(8) . .
C64 C65 C66 118.9(8) . .
C68 C67 C66 119.6(8) . .
C65 C66 C67 119.7(8) . .
C63 C68 C67 120.7(7) . .
N5 C69 C70 177.4(17) . .

loop_
_geom_bond_atom_site_label_1
_geom_bond_atom_site_label_2
_geom_bond_distance
_geom_bond_site_symmetry_2
Mn2 N3 1.883(6) .
Mn2 O9 1.911(7) .
Mn2 N4 1.920(8) .
Mn2 O12 2.019(7) .
Mn2 O15 2.272(6) .
Mn2 O2 2.321(5) .
Mn2 C12 2.601(12) .
O12 C14 1.384(12) .
N3 C15 1.363(13) .
N3 C11 1.421(14) .
C11 O7 1.215(12) .
C11 C12 1.497(18) .
C12 O9 1.182(13) .
C12 O8 1.314(13) .
N4 C13 1.286(12) .
N4 C20 1.498(13) .
C13 O10 1.234(13) .
C13 C14 1.368(16) .
C14 O11 1.317(12) .
O2 C2 1.221(8) .
C20 C15 1.348(15) .
C20 C19 1.481(18) .
C15 C16 1.400(14) .
C19 C18 1.376(18) .
C16 C17 1.40(2) .
C18 C17 1.42(2) .
Mn1 N1 1.919(5) .
Mn1 N2 1.914(5) .
Mn1 O6 1.935(5) .
Mn1 O3 1.968(4) .
Mn1 O13 2.318(6) .
Mn1 O14 2.323(5) .
O3 C2 1.278(8) .
C2 C1 1.561(10) .
C1 O1 1.203(8) .
C1 N1 1.348(8) .
N1 C5 1.421(8) .
O6 C4 1.283(9) .
C4 O5 1.224(8) .
C4 C3 1.535(11) .
O4 C3 1.215(8) .
C3 N2 1.342(8) .
N2 C10 1.413(8) .
C10 C5 1.404(9) .
C10 C9 1.404(10) .
C9 C8 1.405(10) .
C5 C6 1.374(9) .
C6 C7 1.374(11) .
C8 C7 1.385(12) .
P1 C33 1.787(7) .
P1 C27 1.791(7) .
P1 C21 1.795(6) .
P1 C39 1.795(7) .
C21 C26 1.373(10) .
C21 C22 1.397(9) .
C22 C23 1.373(10) .
C23 C24 1.382(12) .
C24 C25 1.375(12) .
C25 C26 1.393(11) .
C27 C32 1.363(11) .
C27 C28 1.367(11) .
C28 C29 1.389(12) .
C29 C30 1.365(13) .
C31 C30 1.354(13) .
C31 C32 1.396(11) .
C33 C38 1.386(10) .
C33 C34 1.390(10) .
C34 C35 1.396(11) .
C35 C36 1.382(13) .
C36 C37 1.373(13) .
C37 C38 1.411(11) .
C39 C44 1.389(10) .
C39 C40 1.405(9) .
C40 C41 1.384(11) .
C41 C42 1.380(13) .
C42 C43 1.395(13) .
C43 C44 1.378(11) .
P2 C63 1.787(7) .
P2 C57 1.792(7) .
P2 C51 1.804(7) .
P2 C45 1.803(6) .
C45 C46 1.369(10) .
C45 C50 1.389(10) .
C46 C47 1.386(11) .
C47 C48 1.386(12) .
C48 C49 1.356(13) .
C49 C50 1.399(11) .
C51 C56 1.392(10) .
C51 C52 1.395(10) .
C52 C53 1.385(11) .
C53 C54 1.376(12) .
C54 C55 1.408(13) .
C55 C56 1.373(12) .
C57 C58 1.395(11) .
C57 C62 1.396(10) .
C58 C59 1.402(12) .
C59 C60 1.380(14) .
C60 C61 1.377(14) .
C61 C62 1.414(11) .
C63 C68 1.368(10) .
C63 C64 1.395(10) .
C64 C65 1.378(11) .
C65 C66 1.386(14) .
C67 C68 1.380(11) .
C67 C66 1.421(13) .
C69 N5 1.068(16) .
C69 C70 1.59(2) .
